data_2013254
loop_
_publ_author_name
'Sainz-Diaz, C. Ignacio'
'Manzanares, Ignacio'
'Francesch, Andres'
'Garcia-Ruiz, Juanma'

_publ_section_title
;
 The potent anticancer compound ecteinascidin-743 (ET-743) as its
 2-propanol disolvate
;
_journal_issue 4
_journal_name_full 'Acta Crystallographica Section C'
_journal_page_first o197
_journal_page_last o198
_journal_paper_doi 10.1107/S0108270103003676
_journal_volume 59
_journal_year 2003
_chemical_formula_iupac 'C39 H43 N3 O11 S, 2C3 H8 O'
_chemical_formula_moiety 'C39 H43 N3 O11 S, 2C3 H8 O'
_chemical_formula_sum 'C45 H59 N3 O13 S'
_chemical_formula_weight 882.01
_space_group_IT_number 19
_symmetry_cell_setting orthorhombic
_symmetry_space_group_name_Hall 'P 2ac 2ab'
_symmetry_space_group_name_H-M 'P 21 21 21'
_audit_creation_method 'WinGX routine CIF_UPDATE'
_cell_angle_alpha 90
_cell_angle_beta 90
_cell_angle_gamma 90
_cell_formula_units_Z 4
_cell_length_a 13.0161(13)
_cell_length_b 13.2290(14)
_cell_length_c 26.496(3)
_cell_measurement_reflns_used 115
_cell_measurement_temperature 173(2)
_cell_measurement_theta_max 20
_cell_measurement_theta_min 10
_cell_volume 4562.3(8)
_computing_cell_refinement SMART
_computing_data_collection 'SMART (Bruker (1997)'
_computing_data_reduction 'SAINT (Bruker (1997)'
_computing_molecular_graphics 'ORTEP-3 (Farrugia, 1999b)'
_computing_publication_material 'WinGX (Farrugia, 1999a) and PARST (Nardelli, 1995)'
_computing_structure_refinement 'SHELXL97 (Sheldrick, 1997)'
_computing_structure_solution 'SHELXS97 (Sheldrick, 1990)'
_diffrn_ambient_temperature 173(2)
_diffrn_measured_fraction_theta_max 0.92
_diffrn_measurement_device 'Bruker SMART CCD 1K'
_diffrn_measurement_method '\f and \w'
_diffrn_radiation_type MoK\a
_diffrn_radiation_wavelength 0.71073
_diffrn_reflns_av_R_equivalents 0.0956
_diffrn_reflns_limit_h_max 16
_diffrn_reflns_limit_h_min -8
_diffrn_reflns_limit_k_max 16
_diffrn_reflns_limit_k_min -16
_diffrn_reflns_limit_l_max 7
_diffrn_reflns_limit_l_min -33
_diffrn_reflns_number 14784
_diffrn_reflns_theta_full 26.42
_diffrn_reflns_theta_max 26.42
_diffrn_reflns_theta_min 3.54
_diffrn_standards_decay_% 0
_diffrn_standards_number 0
_exptl_absorpt_coefficient_mu 0.137
_exptl_absorpt_correction_type none
_exptl_crystal_colour colourless
_exptl_crystal_density_diffrn 1.284
_exptl_crystal_density_method 'not measured'
_exptl_crystal_description prism
_exptl_crystal_F_000 1880
_exptl_crystal_size_max 0.3
_exptl_crystal_size_mid 0.25
_exptl_crystal_size_min 0.2
_refine_diff_density_max 0.352
_refine_diff_density_min -0.27
_refine_ls_abs_structure_details 'Flack (1983), 2697 Friedel pairs'
_refine_ls_abs_structure_Flack 0.10(8)
_refine_ls_extinction_method none
_refine_ls_goodness_of_fit_ref 1.124
_refine_ls_hydrogen_treatment constr
_refine_ls_matrix_type full
_refine_ls_number_parameters 575
_refine_ls_number_reflns 13297
_refine_ls_number_restraints 0
_refine_ls_restrained_S_all 1.124
_refine_ls_R_factor_gt 0.0775
_refine_ls_shift/su_max 0
_refine_ls_structure_factor_coef Fsqd
_refine_ls_weighting_details 'calc w = 1/[\s^2^(Fo^2^)+(0.0345P)^2^+1.7941P] where P = (Fo^2^+2Fc^2^)/3'
_refine_ls_weighting_scheme calc
_refine_ls_wR_factor_ref 0.1317
_reflns_number_gt 3827
_reflns_number_total 7901
_reflns_threshold_expression I>2\s(I)
_cod_data_source_file fa1005.cif
_cod_data_source_block I
_cod_database_code 2013254

loop_
_symmetry_equiv_pos_as_xyz
'x, y, z'
'-x+1/2, -y, z+1/2'
'-x, y+1/2, -z+1/2'
'x+1/2, -y+1/2, -z'

loop_
_atom_site_label
_atom_site_fract_x
_atom_site_fract_y
_atom_site_fract_z
_atom_site_U_iso_or_equiv
_atom_site_adp_type
_atom_site_calc_flag
_atom_site_refinement_flags
_atom_site_occupancy
_atom_site_disorder_assembly
_atom_site_disorder_group
_atom_site_type_symbol
C1 0.77185(19) 0.92970(18) -0.02651(9) 0.0211(5) Uani d . 1 . . C
H1 0.7828 0.9304 -0.0639 0.025 Uiso calc R 1 . . H
N2 0.77276(14) 0.82395(16) -0.00915(7) 0.0187(4) Uani d . 1 . . N
C3 0.87431(17) 0.78826(18) 0.00675(9) 0.0175(5) Uani d . 1 . . C
H3 0.9227 0.8049 -0.0214 0.021 Uiso calc R 1 . . H
C4 0.90994(18) 0.85041(18) 0.05287(9) 0.0192(5) Uani d . 1 . . C
H4 0.9817 0.828 0.0603 0.023 Uiso calc R 1 . . H
S44 0.83586(5) 0.83148(5) 0.11231(2) 0.02398(13) Uani d . 1 . . S
C5 0.98755(19) 1.0248(2) 0.05996(10) 0.0246(5) Uani d . 1 . . C
C6 1.0034(2) 1.1249(2) 0.04472(11) 0.0316(6) Uani d . 1 . . C
C7 0.9420(2) 1.1542(2) 0.00542(11) 0.0338(6) Uani d . 1 . . C
C8 0.8704(2) 1.0921(2) -0.01703(10) 0.0283(6) Uani d . 1 . . C
C9 0.85477(18) 0.99374(19) -0.00204(9) 0.0210(5) Uani d . 1 . . C
C10 0.91737(18) 0.9596(2) 0.03757(9) 0.0204(5) Uani d . 1 . . C
C11 0.88085(18) 0.67259(19) 0.01466(9) 0.0199(5) Uani d . 1 . . C
H11 0.9554 0.6543 0.015 0.024 Uiso calc R 1 . . H
N12 0.83481(17) 0.62324(16) -0.03006(8) 0.0243(4) Uani d . 1 . . N
C13 0.72496(19) 0.6497(2) -0.03098(10) 0.0240(5) Uani d . 1 . . C
H13 0.6922 0.6096 -0.0586 0.029 Uiso calc R 1 . . H
C14 0.6646(2) 0.6281(2) 0.01810(10) 0.0285(6) Uani d . 1 . . C
H14A 0.6188 0.6862 0.0249 0.034 Uiso calc R 1 . . H
H14B 0.6206 0.5681 0.0125 0.034 Uiso calc R 1 . . H
C15 0.6867(2) 0.5712(2) 0.10819(11) 0.0304(6) Uani d . 1 . . C
H15 0.6145 0.5611 0.1099 0.036 Uiso calc R 1 . . H
C16 0.7466(2) 0.5473(2) 0.14982(10) 0.0298(6) Uani d . 1 . . C
C17 0.8526(2) 0.5633(2) 0.14654(10) 0.0258(6) Uani d . 1 . . C
C18 0.89576(19) 0.60671(19) 0.10376(10) 0.0232(5) Uani d . 1 . . C
C19 0.83437(19) 0.63046(18) 0.06234(9) 0.0214(5) Uani d . 1 . . C
C20 0.7294(2) 0.60969(19) 0.06405(10) 0.0241(5) Uani d . 1 . . C
C21 0.72411(19) 0.7596(2) -0.04699(9) 0.0237(5) Uani d . 1 . . C
H21 0.651 0.7815 -0.0508 0.028 Uiso calc R 1 . . H
C22 0.65178(18) 0.94065(18) 0.12343(9) 0.0204(5) Uani d . 1 . . C
N23 0.61690(16) 0.85670(17) 0.15530(8) 0.0250(5) Uani d . 1 . . N
H23 0.6292 0.795 0.1351 0.03 Uiso d R 1 . . H
C24 0.5048(2) 0.8577(2) 0.16369(11) 0.0325(6) Uani d . 1 . . C
H24A 0.4834 0.7945 0.1807 0.039 Uiso calc R 1 . . H
H24B 0.4686 0.8619 0.1309 0.039 Uiso calc R 1 . . H
C25 0.4770(2) 0.9478(2) 0.19607(11) 0.0325(6) Uani d . 1 . . C
H25A 0.4014 0.9544 0.1977 0.039 Uiso calc R 1 . . H
H25B 0.5028 0.937 0.2308 0.039 Uiso calc R 1 . . H
C26 0.4844(2) 1.1379(2) 0.18998(10) 0.0303(6) Uani d . 1 . . C
H26 0.4292 1.1401 0.2134 0.036 Uiso calc R 1 . . H
C27 0.5242(2) 1.2277(2) 0.17198(11) 0.0299(6) Uani d . 1 . . C
C28 0.6053(2) 1.2236(2) 0.13678(10) 0.0282(6) Uani d . 1 . . C
C29 0.64428(19) 1.1320(2) 0.12226(9) 0.0244(5) Uani d . 1 . . C
H29 0.6998 1.1302 0.099 0.029 Uiso calc R 1 . . H
C30 0.52269(19) 1.0438(2) 0.17486(10) 0.0253(6) Uani d . 1 . . C
C31 0.60430(19) 1.0406(2) 0.14081(9) 0.0223(5) Uani d . 1 . . C
O34 0.93827(19) 1.24878(17) -0.01666(9) 0.0472(6) Uani d . 1 . . O
C33 0.8784(3) 1.2332(3) -0.06117(14) 0.0505(9) Uani d . 1 . . C
H33A 0.8335 1.2924 -0.0673 0.061 Uiso calc R 1 . . H
H33B 0.924 1.2245 -0.0908 0.061 Uiso calc R 1 . . H
O32 0.81772(16) 1.14489(15) -0.05388(8) 0.0360(5) Uani d . 1 . . O
C35 1.0810(3) 1.1944(3) 0.06874(14) 0.0488(9) Uani d . 1 . . C
H35A 1.0972 1.2497 0.0455 0.073 Uiso calc R 1 . . H
H35B 1.1438 1.1565 0.0764 0.073 Uiso calc R 1 . . H
H35C 1.0526 1.2222 0.1 0.073 Uiso calc R 1 . . H
O36 1.05179(13) 0.98370(15) 0.09741(7) 0.0278(4) Uani d . 1 . . O
C37 1.0327(2) 1.0098(3) 0.14670(11) 0.0354(7) Uani d . 1 . . C
C38 1.1020(3) 0.9530(4) 0.18079(14) 0.0623(11) Uani d . 1 . . C
H38A 1.173 0.9603 0.1692 0.093 Uiso calc R 1 . . H
H38B 1.0829 0.8813 0.1806 0.093 Uiso calc R 1 . . H
H38C 1.0957 0.9796 0.2152 0.093 Uiso calc R 1 . . H
O39 0.96887(18) 1.07054(19) 0.15839(8) 0.0461(6) Uani d . 1 . . O
O40 0.99822(13) 0.62768(16) 0.10094(7) 0.0284(4) Uani d . 1 . . O
H40 1.0235 0.6279 0.1301 0.043 Uiso calc R 1 . . H
O41 0.91701(16) 0.53831(16) 0.18664(7) 0.0357(5) Uani d . 1 . . O
C42 0.9665(3) 0.4427(3) 0.17908(15) 0.0551(10) Uani d . 1 . . C
H42A 0.9145 0.3894 0.1767 0.083 Uiso calc R 1 . . H
H42B 1.0122 0.4286 0.2076 0.083 Uiso calc R 1 . . H
H42C 1.0066 0.4448 0.1478 0.083 Uiso calc R 1 . . H
C43 0.6994(3) 0.5041(3) 0.19699(12) 0.0448(8) Uani d . 1 . . C
H43A 0.6983 0.5559 0.2234 0.067 Uiso calc R 1 . . H
H43B 0.7402 0.4462 0.2085 0.067 Uiso calc R 1 . . H
H43C 0.6291 0.482 0.1898 0.067 Uiso calc R 1 . . H
C45 0.77030(18) 0.94827(19) 0.12785(9) 0.0206(5) Uani d . 1 . . C
H45A 0.7884 0.9679 0.1628 0.025 Uiso calc R 1 . . H
H45B 0.795 1.0023 0.105 0.025 Uiso calc R 1 . . H
C46 0.62339(19) 0.9200(2) 0.06824(10) 0.0215(5) Uani d . 1 . . C
O47 0.57428(13) 0.84945(15) 0.05356(7) 0.0270(4) Uani d . 1 . . O
O48 0.66129(13) 0.99402(13) 0.03862(6) 0.0230(4) Uani d . 1 . . O
C49 0.6670(2) 0.97664(19) -0.01523(9) 0.0230(5) Uani d . 1 . . C
H49A 0.6593 1.0412 -0.0337 0.028 Uiso calc R 1 . . H
H49B 0.6115 0.9304 -0.026 0.028 Uiso calc R 1 . . H
O50 0.48868(17) 1.32059(16) 0.18514(9) 0.0417(5) Uani d . 1 . . O
H50 0.4381 1.3142 0.2046 0.063 Uiso calc R 1 . . H
O51 0.63919(18) 1.31509(15) 0.11875(9) 0.0447(6) Uani d . 1 . . O
C52 0.7174(4) 1.3119(3) 0.08153(16) 0.0670(13) Uani d . 1 . . C
H52A 0.7795 1.2817 0.096 0.1 Uiso calc R 1 . . H
H52B 0.7326 1.3807 0.07 0.1 Uiso calc R 1 . . H
H52C 0.6942 1.2711 0.0529 0.1 Uiso calc R 1 . . H
O53 0.77317(15) 0.76637(15) -0.09550(7) 0.0306(4) Uani d . 1 . . O
H53 0.8246 0.7281 -0.0961 0.046 Uiso calc R 1 . . H
C55 0.8541(2) 0.5142(2) -0.03232(11) 0.0298(6) Uani d . 1 . . C
H55A 0.8196 0.4809 -0.004 0.045 Uiso calc R 1 . . H
H55B 0.9282 0.5017 -0.0303 0.045 Uiso calc R 1 . . H
H55C 0.8274 0.4872 -0.0642 0.045 Uiso calc R 1 . . H
O80 0.67443(17) 0.8072(2) 0.25378(8) 0.0452(6) Uani d . 1 . . O
H80 0.6705 0.8293 0.2241 0.068 Uiso calc R 1 . . H
C81 0.7773(2) 0.8176(3) 0.27163(12) 0.0386(7) Uani d . 1 . . C
H81 0.8036 0.8857 0.2616 0.046 Uiso calc R 1 . . H
C82 0.7728(3) 0.8123(4) 0.32837(13) 0.0634(11) Uani d . 1 . . C
H82A 0.7279 0.866 0.3411 0.095 Uiso calc R 1 . . H
H82B 0.842 0.8211 0.3422 0.095 Uiso calc R 1 . . H
H82C 0.7456 0.7464 0.3387 0.095 Uiso calc R 1 . . H
C83 0.8452(4) 0.7391(3) 0.24937(15) 0.0655(11) Uani d . 1 . . C
H83A 0.8199 0.6719 0.2588 0.098 Uiso calc R 1 . . H
H83B 0.9152 0.7479 0.2621 0.098 Uiso calc R 1 . . H
H83C 0.8451 0.7457 0.2125 0.098 Uiso calc R 1 . . H
O90 0.1481(2) 0.6500(3) 0.16971(10) 0.0916(13) Uani d . 1 . . O
H90 0.1924 0.6767 0.1509 0.137 Uiso calc R 1 . . H
C91 0.1924(3) 0.6274(3) 0.21686(13) 0.0563(10) Uani d . 1 . . C
H91 0.1515 0.5715 0.2324 0.068 Uiso calc R 1 . . H
C92 0.3010(4) 0.5907(4) 0.2111(2) 0.0973(18) Uani d . 1 . . C
H92A 0.3036 0.5382 0.185 0.146 Uiso calc R 1 . . H
H92B 0.3251 0.5628 0.2432 0.146 Uiso calc R 1 . . H
H92C 0.3452 0.6473 0.2011 0.146 Uiso calc R 1 . . H
C93 0.1869(6) 0.7165(4) 0.2514(2) 0.116(2) Uani d . 1 . . C
H93A 0.2368 0.7676 0.2406 0.174 Uiso calc R 1 . . H
H93B 0.2026 0.6951 0.286 0.174 Uiso calc R 1 . . H
H93C 0.1176 0.7454 0.2503 0.174 Uiso calc R 1 . . H

loop_
_atom_site_aniso_label
_atom_site_aniso_U_11
_atom_site_aniso_U_22
_atom_site_aniso_U_33
_atom_site_aniso_U_12
_atom_site_aniso_U_13
_atom_site_aniso_U_23
C1 0.0205(12) 0.0243(13) 0.0186(12) -0.0013(10) -0.0017(10) 0.0015(10)
N2 0.0151(9) 0.0209(10) 0.0202(10) -0.0004(8) -0.0029(8) -0.0016(8)
C3 0.0142(10) 0.0230(12) 0.0154(11) -0.0002(9) -0.0003(9) -0.0021(9)
C4 0.0171(11) 0.0223(13) 0.0182(11) -0.0005(9) -0.0001(9) -0.0030(9)
S44 0.0273(3) 0.0254(3) 0.0192(3) 0.0064(3) 0.0038(3) 0.0009(2)
C5 0.0207(12) 0.0309(15) 0.0222(13) 0.0004(10) 0.0007(10) -0.0062(10)
C6 0.0288(14) 0.0312(15) 0.0348(15) -0.0082(12) 0.0002(12) -0.0053(12)
C7 0.0389(16) 0.0254(15) 0.0369(16) -0.0074(12) 0.0034(12) 0.0021(12)
C8 0.0296(14) 0.0298(14) 0.0256(14) -0.0012(11) -0.0009(11) 0.0018(11)
C9 0.0191(12) 0.0249(13) 0.0189(12) 0.0001(10) 0.0029(9) -0.0003(9)
C10 0.0163(11) 0.0253(13) 0.0195(12) -0.0016(9) 0.0034(9) -0.0047(10)
C11 0.0170(11) 0.0216(12) 0.0213(12) 0.0017(10) -0.0009(9) -0.0014(10)
N12 0.0242(10) 0.0245(11) 0.0242(11) 0.0025(9) -0.0031(9) -0.0045(9)
C13 0.0211(12) 0.0250(14) 0.0260(13) -0.0029(10) -0.0049(10) -0.0055(10)
C14 0.0190(12) 0.0309(14) 0.0356(15) -0.0039(11) -0.0014(11) -0.0030(11)
C15 0.0226(13) 0.0326(15) 0.0360(16) -0.0065(11) 0.0078(11) -0.0054(12)
C16 0.0319(15) 0.0309(15) 0.0267(14) -0.0055(12) 0.0061(11) -0.0004(11)
C17 0.0281(14) 0.0273(14) 0.0219(13) 0.0016(11) 0.0019(10) 0.0009(10)
C18 0.0239(12) 0.0191(12) 0.0267(13) 0.0007(10) 0.0018(10) 0.0005(10)
C19 0.0213(11) 0.0194(12) 0.0235(12) -0.0005(10) 0.0030(10) -0.0010(9)
C20 0.0235(12) 0.0189(13) 0.0300(14) -0.0022(10) 0.0028(10) -0.0042(10)
C21 0.0207(12) 0.0273(14) 0.0231(13) 0.0004(10) -0.0060(10) -0.0035(10)
C22 0.0158(11) 0.0233(12) 0.0220(12) 0.0001(9) 0.0022(9) -0.0004(9)
N23 0.0236(10) 0.0267(12) 0.0245(11) -0.0006(9) 0.0048(9) 0.0004(9)
C24 0.0264(14) 0.0380(17) 0.0332(15) -0.0031(12) 0.0061(11) 0.0051(12)
C25 0.0284(14) 0.0375(17) 0.0315(15) 0.0022(12) 0.0117(11) 0.0032(12)
C26 0.0237(13) 0.0436(17) 0.0236(13) 0.0071(12) 0.0034(10) -0.0054(12)
C27 0.0285(14) 0.0336(16) 0.0276(14) 0.0069(12) -0.0003(11) -0.0080(12)
C28 0.0307(15) 0.0255(14) 0.0284(14) -0.0012(11) 0.0031(11) -0.0035(11)
C29 0.0224(12) 0.0271(13) 0.0236(13) -0.0019(10) 0.0043(10) -0.0035(10)
C30 0.0205(13) 0.0331(15) 0.0223(13) 0.0027(11) -0.0011(10) -0.0002(11)
C31 0.0212(12) 0.0285(14) 0.0173(12) 0.0022(10) 0.0002(9) -0.0039(10)
O34 0.0615(15) 0.0302(12) 0.0498(14) -0.0147(11) -0.0130(12) 0.0102(10)
C33 0.057(2) 0.043(2) 0.052(2) -0.0164(17) -0.0091(17) 0.0206(17)
O32 0.0420(12) 0.0307(11) 0.0353(11) -0.0059(9) -0.0077(9) 0.0113(9)
C35 0.051(2) 0.0386(19) 0.057(2) -0.0203(16) -0.0149(17) -0.0040(16)
O36 0.0216(9) 0.0350(11) 0.0267(10) 0.0001(8) -0.0059(7) -0.0061(8)
C37 0.0328(15) 0.0443(19) 0.0291(15) -0.0066(14) -0.0043(12) -0.0060(13)
C38 0.065(3) 0.085(3) 0.0373(19) 0.010(2) -0.0202(18) -0.0020(19)
O39 0.0404(13) 0.0606(16) 0.0374(12) 0.0058(11) -0.0012(10) -0.0198(11)
O40 0.0197(9) 0.0415(11) 0.0241(9) 0.0000(8) -0.0015(7) 0.0053(8)
O41 0.0388(11) 0.0414(12) 0.0268(10) 0.0030(10) -0.0017(9) 0.0073(9)
C42 0.065(2) 0.050(2) 0.050(2) 0.0199(19) -0.0018(18) 0.0130(18)
C43 0.0411(18) 0.062(2) 0.0318(16) -0.0165(16) 0.0116(13) 0.0044(15)
C45 0.0185(11) 0.0222(13) 0.0212(12) 0.0009(10) 0.0005(9) -0.0029(10)
C46 0.0147(11) 0.0257(13) 0.0241(13) 0.0024(10) 0.0015(9) 0.0003(10)
O47 0.0204(9) 0.0325(11) 0.0281(10) -0.0043(8) -0.0024(7) -0.0017(8)
O48 0.0232(8) 0.0252(9) 0.0204(9) 0.0020(8) 0.0023(7) -0.0009(7)
C49 0.0247(12) 0.0282(13) 0.0160(11) 0.0046(11) -0.0017(10) 0.0018(10)
O50 0.0409(12) 0.0343(12) 0.0500(14) 0.0069(10) 0.0162(10) -0.0142(10)
O51 0.0558(14) 0.0245(11) 0.0538(14) 0.0011(9) 0.0238(11) -0.0056(10)
C52 0.094(3) 0.0285(19) 0.079(3) -0.0077(19) 0.055(3) -0.0019(18)
O53 0.0364(11) 0.0347(12) 0.0207(9) 0.0042(9) -0.0019(8) -0.0044(8)
C55 0.0323(15) 0.0224(13) 0.0345(15) 0.0000(11) -0.0007(12) -0.0074(11)
O80 0.0316(11) 0.0730(17) 0.0310(11) -0.0111(11) -0.0005(9) 0.0178(11)
C81 0.0345(16) 0.0441(19) 0.0372(17) -0.0072(14) -0.0025(13) 0.0073(14)
C82 0.059(2) 0.096(3) 0.0349(19) -0.007(2) -0.0091(17) 0.006(2)
C83 0.071(3) 0.067(3) 0.059(3) 0.018(2) -0.005(2) -0.002(2)
O90 0.0490(16) 0.187(4) 0.0385(14) -0.055(2) -0.0208(12) 0.0421(19)
C91 0.062(2) 0.067(3) 0.039(2) -0.014(2) -0.0104(17) 0.0166(19)
C92 0.082(4) 0.091(4) 0.119(5) 0.010(3) -0.024(3) 0.026(3)
C93 0.188(7) 0.085(4) 0.075(4) 0.021(4) -0.024(4) -0.008(3)

loop_
_atom_type_symbol
_atom_type_description
_atom_type_scat_dispersion_real
_atom_type_scat_dispersion_imag
_atom_type_scat_source
C C 0.0033 0.0016 'International Tables Vol C Tables 4.2.6.8 and 6.1.1.4'
H H 0 0 'International Tables Vol C Tables 4.2.6.8 and 6.1.1.4'
N N 0.0061 0.0033 'International Tables Vol C Tables 4.2.6.8 and 6.1.1.4'
O O 0.0106 0.006 'International Tables Vol C Tables 4.2.6.8 and 6.1.1.4'
S S 0.1246 0.1234 'International Tables Vol C Tables 4.2.6.8 and 6.1.1.4'

loop_
_geom_angle_atom_site_label_1
_geom_angle_atom_site_label_2
_geom_angle_atom_site_label_3
_geom_angle
_geom_angle_publ_flag
N2 C1 C9 113.0(2) ?
N2 C1 C49 109.4(2) yes
C9 C1 C49 109.0(2) ?
N2 C1 H1 108.5 ?
C9 C1 H1 108.5 ?
C49 C1 H1 108.5 ?
C21 N2 C3 113.63(19) yes
C21 N2 C1 109.66(19) yes
C3 N2 C1 113.76(18) yes
N2 C3 C4 109.09(19) ?
N2 C3 C11 114.03(19) yes
C4 C3 C11 113.76(19) ?
N2 C3 H3 106.5 ?
C4 C3 H3 106.5 ?
C11 C3 H3 106.5 ?
C10 C4 C3 108.50(19) ?
C10 C4 S44 112.97(16) ?
C3 C4 S44 116.21(16) ?
C10 C4 H4 106.1 ?
C3 C4 H4 106.1 ?
S44 C4 H4 106.1 ?
C45 S44 C4 108.73(11) ?
C10 C5 C6 124.1(2) ?
C10 C5 O36 116.9(2) ?
C6 C5 O36 118.8(2) ?
C7 C6 C5 113.7(2) ?
C7 C6 C35 122.7(3) ?
C5 C6 C35 123.7(3) ?
C6 C7 C8 123.7(3) ?
C6 C7 O34 126.8(3) ?
C8 C7 O34 109.5(3) ?
C9 C8 C7 122.7(3) ?
C9 C8 O32 127.5(2) ?
C7 C8 O32 109.8(2) ?
C8 C9 C10 115.8(2) ?
C8 C9 C1 120.7(2) ?
C10 C9 C1 123.5(2) ?
C5 C10 C9 120.1(2) ?
C5 C10 C4 121.6(2) ?
C9 C10 C4 118.3(2) ?
N12 C11 C19 110.2(2) yes
N12 C11 C3 107.80(19) yes
C19 C11 C3 117.2(2) ?
N12 C11 H11 107.1 ?
C19 C11 H11 107.1 ?
C3 C11 H11 107.1 ?
C55 N12 C13 113.6(2) ?
C55 N12 C11 113.4(2) ?
C13 N12 C11 107.57(19) ?
N12 C13 C21 103.9(2) ?
N12 C13 C14 115.8(2) ?
C21 C13 C14 114.2(2) ?
N12 C13 H13 107.5 ?
C21 C13 H13 107.5 ?
C14 C13 H13 107.5 ?
C20 C14 C13 115.2(2) ?
C20 C14 H14A 108.5 ?
C13 C14 H14A 108.5 ?
C20 C14 H14B 108.5 ?
C13 C14 H14B 108.5 ?
H14A C14 H14B 107.5 ?
C16 C15 C20 121.8(2) ?
C16 C15 H15 119.1 ?
C20 C15 H15 119.1 ?
C15 C16 C17 118.1(2) ?
C15 C16 C43 121.2(3) ?
C17 C16 C43 120.8(3) ?
C18 C17 O41 118.4(2) ?
C18 C17 C16 120.8(2) ?
O41 C17 C16 120.7(2) ?
O40 C18 C17 121.6(2) ?
O40 C18 C19 118.1(2) ?
C17 C18 C19 120.2(2) ?
C18 C19 C20 119.5(2) ?
C18 C19 C11 120.9(2) ?
C20 C19 C11 119.6(2) ?
C15 C20 C19 119.4(2) ?
C15 C20 C14 121.1(2) ?
C19 C20 C14 119.5(2) ?
O53 C21 N2 112.6(2) ?
O53 C21 C13 107.9(2) ?
N2 C21 C13 111.4(2) ?
O53 C21 H21 108.3 ?
N2 C21 H21 108.3 ?
C13 C21 H21 108.3 ?
N23 C22 C31 110.85(19) ?
N23 C22 C46 109.8(2) ?
C31 C22 C46 110.1(2) ?
N23 C22 C45 108.3(2) ?
C31 C22 C45 108.84(19) ?
C46 C22 C45 108.88(19) ?
C22 N23 C24 112.7(2) ?
C22 N23 H23 105.3 ?
C24 N23 H23 104.4 ?
N23 C24 C25 109.2(2) ?
N23 C24 H24A 109.8 ?
C25 C24 H24A 109.8 ?
N23 C24 H24B 109.8 ?
C25 C24 H24B 109.8 ?
H24A C24 H24B 108.3 ?
C30 C25 C24 111.0(2) ?
C30 C25 H25A 109.4 ?
C24 C25 H25A 109.4 ?
C30 C25 H25B 109.4 ?
C24 C25 H25B 109.4 ?
H25A C25 H25B 108 ?
C27 C26 C30 122.2(2) ?
C27 C26 H26 118.9 ?
C30 C26 H26 118.9 ?
O50 C27 C26 124.2(3) ?
O50 C27 C28 117.3(3) ?
C26 C27 C28 118.5(3) ?
C29 C28 O51 124.2(2) ?
C29 C28 C27 119.8(3) ?
O51 C28 C27 116.0(2) ?
C28 C29 C31 121.7(2) ?
C28 C29 H29 119.1 ?
C31 C29 H29 119.1 ?
C31 C30 C26 118.9(3) ?
C31 C30 C25 121.0(2) ?
C26 C30 C25 120.1(2) ?
C30 C31 C29 118.9(2) ?
C30 C31 C22 121.9(2) ?
C29 C31 C22 119.2(2) ?
C7 O34 C33 103.8(2) ?
O32 C33 O34 108.0(2) ?
O32 C33 H33A 110.1 ?
O34 C33 H33A 110.1 ?
O32 C33 H33B 110.1 ?
O34 C33 H33B 110.1 ?
H33A C33 H33B 108.4 ?
C8 O32 C33 103.6(2) ?
C6 C35 H35A 109.5 ?
C6 C35 H35B 109.5 ?
H35A C35 H35B 109.5 ?
C6 C35 H35C 109.5 ?
H35A C35 H35C 109.5 ?
H35B C35 H35C 109.5 ?
C37 O36 C5 117.8(2) ?
O39 C37 O36 122.7(3) ?
O39 C37 C38 127.3(3) ?
O36 C37 C38 110.0(3) ?
C37 C38 H38A 109.5 ?
C37 C38 H38B 109.5 ?
H38A C38 H38B 109.5 ?
C37 C38 H38C 109.5 ?
H38A C38 H38C 109.5 ?
H38B C38 H38C 109.5 ?
C18 O40 H40 109.5 ?
C17 O41 C42 111.9(2) ?
O41 C42 H42A 109.5 ?
O41 C42 H42B 109.5 ?
H42A C42 H42B 109.5 ?
O41 C42 H42C 109.5 ?
H42A C42 H42C 109.5 ?
H42B C42 H42C 109.5 ?
C16 C43 H43A 109.5 ?
C16 C43 H43B 109.5 ?
H43A C43 H43B 109.5 ?
C16 C43 H43C 109.5 ?
H43A C43 H43C 109.5 ?
H43B C43 H43C 109.5 ?
C22 C45 S44 113.34(17) ?
C22 C45 H45A 108.9 ?
S44 C45 H45A 108.9 ?
C22 C45 H45B 108.9 ?
S44 C45 H45B 108.9 ?
H45A C45 H45B 107.7 ?
O47 C46 O48 125.0(2) ?
O47 C46 C22 125.3(2) ?
O48 C46 C22 109.7(2) ?
C46 O48 C49 118.5(2) ?
O48 C49 C1 107.67(19) ?
O48 C49 H49A 110.2 ?
C1 C49 H49A 110.2 ?
O48 C49 H49B 110.2 ?
C1 C49 H49B 110.2 ?
H49A C49 H49B 108.5 ?
C27 O50 H50 109.5 ?
C28 O51 C52 116.5(2) ?
O51 C52 H52A 109.5 ?
O51 C52 H52B 109.5 ?
H52A C52 H52B 109.5 ?
O51 C52 H52C 109.5 ?
H52A C52 H52C 109.5 ?
H52B C52 H52C 109.5 ?
C21 O53 H53 109.5 ?
N12 C55 H55A 109.5 ?
N12 C55 H55B 109.5 ?
H55A C55 H55B 109.5 ?
N12 C55 H55C 109.5 ?
H55A C55 H55C 109.5 ?
H55B C55 H55C 109.5 ?
C81 O80 H80 109.5 ?
O80 C81 C83 111.0(3) ?
O80 C81 C82 106.9(3) ?
C83 C81 C82 112.8(3) ?
O80 C81 H81 108.7 ?
C83 C81 H81 108.7 ?
C82 C81 H81 108.7 ?
C81 C82 H82A 109.5 ?
C81 C82 H82B 109.5 ?
H82A C82 H82B 109.5 ?
C81 C82 H82C 109.5 ?
H82A C82 H82C 109.5 ?
H82B C82 H82C 109.5 ?
C81 C83 H83A 109.5 ?
C81 C83 H83B 109.5 ?
H83A C83 H83B 109.5 ?
C81 C83 H83C 109.5 ?
H83A C83 H83C 109.5 ?
H83B C83 H83C 109.5 ?
C91 O90 H90 109.5 ?
O90 C91 C93 110.9(4) ?
O90 C91 C92 111.3(4) ?
C93 C91 C92 111.3(5) ?
O90 C91 H91 107.7 ?
C93 C91 H91 107.7 ?
C92 C91 H91 107.7 ?
C91 C92 H92A 109.5 ?
C91 C92 H92B 109.5 ?
H92A C92 H92B 109.5 ?
C91 C92 H92C 109.5 ?
H92A C92 H92C 109.5 ?
H92B C92 H92C 109.5 ?
C91 C93 H93A 109.5 ?
C91 C93 H93B 109.5 ?
H93A C93 H93B 109.5 ?
C91 C93 H93C 109.5 ?
H93A C93 H93C 109.5 ?
H93B C93 H93C 109.5 ?

loop_
_geom_bond_atom_site_label_1
_geom_bond_atom_site_label_2
_geom_bond_site_symmetry_2
_geom_bond_distance
_geom_bond_publ_flag
C1 N2 . 1.473(3) yes
C1 C9 . 1.518(3) ?
C1 C49 . 1.529(3) ?
C1 H1 . 1 ?
N2 C21 . 1.460(3) yes
N2 C3 . 1.466(3) ?
C3 C4 . 1.545(3) ?
C3 C11 . 1.547(3) yes
C3 H3 . 1 ?
C4 C10 . 1.503(4) ?
C4 S44 . 1.864(2) yes
C4 H4 . 1 ?
S44 C45 . 1.813(3) yes
C5 C10 . 1.390(3) ?
C5 C6 . 1.400(4) ?
C5 O36 . 1.407(3) ?
C6 C7 . 1.369(4) ?
C6 C35 . 1.508(4) ?
C7 C8 . 1.377(4) ?
C7 O34 . 1.383(4) yes
C8 C9 . 1.375(4) ?
C8 O32 . 1.383(3) yes
C9 C10 . 1.404(3) ?
C11 N12 . 1.480(3) yes
C11 C19 . 1.508(3) ?
C11 H11 . 1 ?
N12 C55 . 1.466(3) ?
N12 C13 . 1.473(3) yes
C13 C21 . 1.515(4) yes
C13 C14 . 1.546(4) yes
C13 H13 . 1 ?
C14 C20 . 1.502(4) ?
C14 H14A . 0.99 ?
C14 H14B . 0.99 ?
C15 C16 . 1.388(4) ?
C15 C20 . 1.392(4) ?
C15 H15 . 0.95 ?
C16 C17 . 1.399(4) ?
C16 C43 . 1.506(4) ?
C17 C18 . 1.390(4) ?
C17 O41 . 1.394(3) yes
C18 O40 . 1.365(3) ?
C18 C19 . 1.394(4) ?
C19 C20 . 1.395(4) ?
C21 O53 . 1.438(3) yes
C21 H21 . 1 ?
C22 N23 . 1.468(3) ?
C22 C31 . 1.531(4) ?
C22 C46 . 1.533(3) ?
C22 C45 . 1.551(3) ?
N23 C24 . 1.477(3) ?
N23 H23 . 0.99 ?
C24 C25 . 1.513(4) ?
C24 H24A . 0.99 ?
C24 H24B . 0.99 ?
C25 C30 . 1.511(4) ?
C25 H25A . 0.99 ?
C25 H25B . 0.99 ?
C26 C27 . 1.380(4) ?
C26 C30 . 1.400(4) ?
C26 H26 . 0.95 ?
C27 O50 . 1.359(3) ?
C27 C28 . 1.410(4) ?
C28 C29 . 1.370(4) ?
C28 O51 . 1.374(3) yes
C29 C31 . 1.405(4) ?
C29 H29 . 0.95 ?
C30 C31 . 1.395(4) ?
O34 C33 . 1.429(4) yes
C33 O32 . 1.424(4) yes
C33 H33A . 0.99 ?
C33 H33B . 0.99 ?
C35 H35A . 0.98 ?
C35 H35B . 0.98 ?
C35 H35C . 0.98 ?
O36 C37 . 1.374(3) ?
C37 O39 . 1.197(4) yes
C37 C38 . 1.482(5) ?
C38 H38A . 0.98 ?
C38 H38B . 0.98 ?
C38 H38C . 0.98 ?
O40 H40 . 0.84 ?
O41 C42 . 1.434(4) yes
C42 H42A . 0.98 ?
C42 H42B . 0.98 ?
C42 H42C . 0.98 ?
C43 H43A . 0.98 ?
C43 H43B . 0.98 ?
C43 H43C . 0.98 ?
C45 H45A . 0.99 ?
C45 H45B . 0.99 ?
C46 O47 . 1.197(3) yes
C46 O48 . 1.348(3) ?
O48 C49 . 1.447(3) ?
C49 H49A . 0.99 ?
C49 H49B . 0.99 ?
O50 H50 . 0.84 ?
O51 C52 . 1.419(4) yes
C52 H52A . 0.98 ?
C52 H52B . 0.98 ?
C52 H52C . 0.98 ?
O53 H53 . 0.84 ?
C55 H55A . 0.98 ?
C55 H55B . 0.98 ?
C55 H55C . 0.98 ?
O80 C81 . 1.427(4) ?
O80 H80 . 0.84 ?
C81 C83 . 1.486(5) ?
C81 C82 . 1.506(4) ?
C81 H81 . 1 ?
C82 H82A . 0.98 ?
C82 H82B . 0.98 ?
C82 H82C . 0.98 ?
C83 H83A . 0.98 ?
C83 H83B . 0.98 ?
C83 H83C . 0.98 ?
O90 C91 . 1.408(4) ?
O90 H90 . 0.84 ?
C91 C93 . 1.495(7) ?
C91 C92 . 1.503(7) ?
C91 H91 . 1 ?
C92 H92A . 0.98 ?
C92 H92B . 0.98 ?
C92 H92C . 0.98 ?
C93 H93A . 0.98 ?
C93 H93B . 0.98 ?
C93 H93C . 0.98 ?

loop_
_geom_hbond_atom_site_label_D
_geom_hbond_atom_site_label_H
_geom_hbond_atom_site_label_A
_geom_hbond_site_symmetry_A
_geom_hbond_distance_DH
_geom_hbond_distance_HA
_geom_hbond_distance_DA
_geom_hbond_angle_DHA
_geom_hbond_publ_flag
O40 H40 O90 1_655 0.84 1.96 2.687(3) 145 yes
O50 H50 O80 3_655 0.84 1.84 2.676(3) 177 yes
O80 H80 N23 1_555 0.84 1.99 2.793(3) 161 yes
O90 H90 O53 4_465 0.84 1.96 2.783(4) 167 yes

loop_
_cod_related_entry_id
_cod_related_entry_database
_cod_related_entry_code
1 ChemSpider 21181634
